data_8104991
loop_
_publ_author_name
'Wang, Weizhou'

_publ_section_title
;
 Chalcogen bonds in the crystal structure of
 4,7-dibromo-2,1,3-benzoselenadiazole, C6H2Br2N2Se
;
_journal_issue 1
_journal_name_full 'Zeitschrift f\"ur Kristallographie - New Crystal Structures'
_journal_page_first 169
_journal_page_last 171
_journal_paper_doi 10.1515/ncrs-2021-0425
_journal_volume 237
_journal_year 2022
_chemical_formula_moiety '2(C6 H2 Br2 N2 Se)'
_chemical_formula_sum 'C12 H4 Br4 N4 Se2'
_chemical_formula_weight 681.75
_space_group_crystal_system monoclinic
_space_group_IT_number 14
_space_group_name_Hall '-P 2ybc'
_space_group_name_H-M_alt 'P 1 21/c 1'
_atom_sites_solution_hydrogens geom
_atom_sites_solution_primary dual
_cell_angle_alpha 90
_cell_angle_beta 102.124(4)
_cell_angle_gamma 90
_cell_formula_units_Z 4
_cell_length_a 7.7277(4)
_cell_length_b 19.6360(6)
_cell_length_c 10.8656(5)
_cell_measurement_reflns_used 5179
_cell_measurement_temperature 290
_cell_measurement_theta_max 27.6320
_cell_measurement_theta_min 3.9590
_cell_volume 1611.98(12)
_computing_cell_refinement 'CrysAlisPro 1.171.40.53 (Rigaku OD, 2019)'
_computing_data_collection 'CrysAlisPro 1.171.40.53 (Rigaku OD, 2019)'
_computing_data_reduction 'CrysAlisPro 1.171.40.53 (Rigaku OD, 2019)'
_computing_molecular_graphics 'Olex2 (Dolomanov et al., 2009)'
_computing_publication_material 'Olex2 (Dolomanov et al., 2009)'
_computing_structure_refinement 'ShelXL (Sheldrick, 2015)'
_computing_structure_solution 'ShelXT (Sheldrick, 2015)'
_diffrn_ambient_temperature 290
_diffrn_detector 'CCD plate'
_diffrn_detector_area_resol_mean 8.0584
_diffrn_detector_type EosS2
_diffrn_measured_fraction_theta_full 0.998
_diffrn_measured_fraction_theta_max 0.892
_diffrn_measurement_details
;
List of Runs (angles in degrees, time in seconds):

  # Type    Start    End  Width  t~exp~   \w     \q     \k     \f   Frames
--------------------------------------------------------------------------
  1  \w    -20.00  25.00   1.00    6.53    --  -13.49 -99.00-150.00   45
  2  \w    -12.00  82.00   1.00    6.53    --   14.89  77.00  60.00   94
  3  \w    -53.00  42.00   1.00    6.53    --   14.89 -77.00 -60.00   95
  4  \w    -12.00  82.00   1.00    6.53    --   14.89  77.00 -30.00   94
  5  \w    -52.00  32.00   1.00    6.53    --   14.89 -57.00  90.00   84
  6  \w     -4.00  84.00   1.00    6.53    --   14.89  38.00-120.00   88
  7  \w    -86.00 -46.00   1.00    6.53    --  -13.49-178.00  90.00   40
;
_diffrn_measurement_device 'four-circle diffractometer'
_diffrn_measurement_device_type 'SuperNova, Single source at offset/far, EosS2'
_diffrn_measurement_method '\w scans'
_diffrn_orient_matrix_type 'CrysAlisPro convention (1999,Acta A55,543-557)'
_diffrn_orient_matrix_UB_11 0.0623717000
_diffrn_orient_matrix_UB_12 -0.0141403000
_diffrn_orient_matrix_UB_13 0.0508755000
_diffrn_orient_matrix_UB_21 -0.0259943000
_diffrn_orient_matrix_UB_22 -0.0332403000
_diffrn_orient_matrix_UB_23 -0.0219475000
_diffrn_orient_matrix_UB_31 0.0651692000
_diffrn_orient_matrix_UB_32 0.0002827000
_diffrn_orient_matrix_UB_33 -0.0372536000
_diffrn_radiation_monochromator mirror
_diffrn_radiation_probe x-ray
_diffrn_radiation_type MoK\a
_diffrn_radiation_wavelength 0.71073
_diffrn_reflns_av_R_equivalents 0.0753
_diffrn_reflns_av_unetI/netI 0.0638
_diffrn_reflns_Laue_measured_fraction_full 0.998
_diffrn_reflns_Laue_measured_fraction_max 0.892
_diffrn_reflns_limit_h_max 9
_diffrn_reflns_limit_h_min -10
_diffrn_reflns_limit_k_max 25
_diffrn_reflns_limit_k_min -23
_diffrn_reflns_limit_l_max 14
_diffrn_reflns_limit_l_min -14
_diffrn_reflns_number 18469
_diffrn_reflns_point_group_measured_fraction_full 0.998
_diffrn_reflns_point_group_measured_fraction_max 0.892
_diffrn_reflns_theta_full 25.242
_diffrn_reflns_theta_max 28.460
_diffrn_reflns_theta_min 3.402
_diffrn_source 'micro-focus sealed X-ray tube'
_diffrn_source_type 'SuperNova (Mo) X-ray Source'
_exptl_absorpt_coefficient_mu 14.501
_exptl_absorpt_correction_T_max 1.00000
_exptl_absorpt_correction_T_min 0.12664
_exptl_absorpt_correction_type multi-scan
_exptl_absorpt_process_details
;
CrysAlisPro 1.171.40.53 (Rigaku Oxford Diffraction, 2019)
Empirical absorption correction using spherical harmonics,
 implemented in SCALE3 ABSPACK scaling algorithm.
;
_exptl_crystal_colour brown
_exptl_crystal_colour_primary brown
_exptl_crystal_density_diffrn 2.809
_exptl_crystal_description block
_exptl_crystal_F_000 1248
_exptl_crystal_size_max 0.32
_exptl_crystal_size_mid 0.28
_exptl_crystal_size_min 0.17
_refine_diff_density_max 1.069
_refine_diff_density_min -0.975
_refine_diff_density_rms 0.170
_refine_ls_extinction_coef .
_refine_ls_extinction_method none
_refine_ls_goodness_of_fit_ref 1.026
_refine_ls_hydrogen_treatment constr
_refine_ls_matrix_type full
_refine_ls_number_parameters 199
_refine_ls_number_reflns 3636
_refine_ls_number_restraints 0
_refine_ls_restrained_S_all 1.026
_refine_ls_R_factor_all 0.0886
_refine_ls_R_factor_gt 0.0482
_refine_ls_shift/su_max 0.001
_refine_ls_shift/su_mean 0.000
_refine_ls_structure_factor_coef Fsqd
_refine_ls_weighting_details 'w=1/[\s^2^(Fo^2^)+(0.0472P)^2^] where P=(Fo^2^+2Fc^2^)/3'
_refine_ls_weighting_scheme calc
_refine_ls_wR_factor_gt 0.1008
_refine_ls_wR_factor_ref 0.1175
_reflns_Friedel_coverage 0.000
_reflns_Friedel_fraction_full .
_reflns_Friedel_fraction_max .
_reflns_number_gt 2375
_reflns_number_total 3636
_reflns_threshold_expression 'I > 2\s(I)'
_cod_data_source_file suppl_j_ncrs-2021-0425_suppl.cif
_cod_data_source_block wzw20201015-1
_cod_database_code 8104991
_shelx_space_group_comment
;
The symmetry employed for this shelxl refinement is uniquely defined
by the following loop, which should always be used as a source of
symmetry information in preference to the above space-group names.
They are only intended as comments.
;
_reflns_odcompleteness_completeness 99.67
_reflns_odcompleteness_iscentric 1
_reflns_odcompleteness_theta 25.30
_olex2_refinement_description
;
1. Fixed Uiso
 At 1.2 times of:
  All C(H) groups
2.a Aromatic/amide H refined with riding coordinates:
 C3(H3), C4(H4), C9(H9), C10(H10)
;

loop_
_space_group_symop_operation_xyz
'x, y, z'
'-x, y+1/2, -z+1/2'
'-x, -y, -z'
'x, -y-1/2, z-1/2'

loop_
_atom_site_label
_atom_site_type_symbol
_atom_site_fract_x
_atom_site_fract_y
_atom_site_fract_z
_atom_site_U_iso_or_equiv
_atom_site_adp_type
_atom_site_occupancy
_atom_site_site_symmetry_order
_atom_site_calc_flag
_atom_site_refinement_flags_posn
_atom_site_refinement_flags_adp
_atom_site_refinement_flags_occupancy
_atom_site_disorder_assembly
_atom_site_disorder_group
Br1 Br 0.51340(11) 0.82695(4) 0.67016(8) 0.0569(2) Uani 1 1 d . . . . .
Br2 Br 0.56356(10) 0.50297(4) 0.82913(7) 0.0510(2) Uani 1 1 d . . . . .
Se1 Se 0.25275(9) 0.61923(3) 0.44783(6) 0.0386(2) Uani 1 1 d . . . . .
N1 N 0.3403(7) 0.6984(3) 0.5138(5) 0.0380(13) Uani 1 1 d . . . . .
N2 N 0.3542(6) 0.5706(3) 0.5841(5) 0.0330(12) Uani 1 1 d . . . . .
C1 C 0.4348(8) 0.6850(3) 0.6276(6) 0.0301(14) Uani 1 1 d . . . . .
C2 C 0.5266(8) 0.7341(3) 0.7143(6) 0.0377(16) Uani 1 1 d . . . . .
C3 C 0.6242(8) 0.7143(3) 0.8267(6) 0.0418(17) Uani 1 1 d . . . . .
H3 H 0.6848 0.7469 0.8815 0.050 Uiso 1 1 calc R . . . .
C4 C 0.6360(9) 0.6440(4) 0.8628(6) 0.0437(17) Uani 1 1 d . . . . .
H4 H 0.7041 0.6315 0.9406 0.052 Uiso 1 1 calc R . . . .
C5 C 0.5482(8) 0.5952(3) 0.7843(6) 0.0338(15) Uani 1 1 d . . . . .
C6 C 0.4431(8) 0.6140(3) 0.6654(5) 0.0299(14) Uani 1 1 d . . . . .
Br3 Br -0.01261(10) 0.22100(4) 0.31893(8) 0.0592(3) Uani 1 1 d . . . . .
Br4 Br -0.06430(10) 0.54466(4) 0.15761(7) 0.0482(2) Uani 1 1 d . . . . .
Se2 Se 0.25383(8) 0.42750(4) 0.53765(6) 0.0379(2) Uani 1 1 d . . . . .
N3 N 0.1699(7) 0.3480(3) 0.4694(5) 0.0367(13) Uani 1 1 d . . . . .
N4 N 0.1468(6) 0.4774(2) 0.4045(5) 0.0340(12) Uani 1 1 d . . . . .
C7 C 0.0702(8) 0.3615(3) 0.3575(6) 0.0306(14) Uani 1 1 d . . . . .
C8 C -0.0253(8) 0.3134(3) 0.2715(6) 0.0399(16) Uani 1 1 d . . . . .
C9 C -0.1235(9) 0.3331(3) 0.1608(6) 0.0410(17) Uani 1 1 d . . . . .
H9 H -0.1855 0.3008 0.1063 0.049 Uiso 1 1 calc R . . . .
C10 C -0.1345(8) 0.4035(3) 0.1250(6) 0.0377(16) Uani 1 1 d . . . . .
H10 H -0.2027 0.4159 0.0471 0.045 Uiso 1 1 calc R . . . .
C11 C -0.0476(8) 0.4523(3) 0.2019(6) 0.0322(14) Uani 1 1 d . . . . .
C12 C 0.0582(7) 0.4333(3) 0.3212(5) 0.0269(13) Uani 1 1 d . . . . .

loop_
_atom_site_aniso_label
_atom_site_aniso_U_11
_atom_site_aniso_U_22
_atom_site_aniso_U_33
_atom_site_aniso_U_23
_atom_site_aniso_U_13
_atom_site_aniso_U_12
Br1 0.0715(6) 0.0264(4) 0.0693(6) -0.0012(4) 0.0070(4) -0.0038(4)
Br2 0.0624(5) 0.0365(5) 0.0459(5) 0.0133(3) -0.0075(3) -0.0026(3)
Se1 0.0455(4) 0.0335(4) 0.0306(4) 0.0009(3) -0.0061(3) 0.0019(3)
N1 0.051(3) 0.030(3) 0.030(3) 0.002(2) 0.001(2) 0.003(3)
N2 0.039(3) 0.031(3) 0.026(3) 0.002(2) -0.001(2) 0.002(2)
C1 0.038(4) 0.027(3) 0.027(3) 0.000(3) 0.008(3) 0.001(3)
C2 0.042(4) 0.024(4) 0.046(4) -0.008(3) 0.008(3) -0.003(3)
C3 0.045(4) 0.035(4) 0.039(4) -0.011(3) -0.006(3) -0.008(3)
C4 0.043(4) 0.047(5) 0.036(4) 0.001(3) -0.002(3) -0.002(3)
C5 0.032(4) 0.036(4) 0.030(4) 0.003(3) 0.001(3) -0.002(3)
C6 0.035(4) 0.030(4) 0.025(3) -0.006(3) 0.007(3) 0.000(3)
Br3 0.0687(6) 0.0249(4) 0.0771(6) 0.0032(4) -0.0002(4) -0.0023(4)
Br4 0.0621(5) 0.0305(4) 0.0434(5) 0.0079(3) -0.0085(3) -0.0001(3)
Se2 0.0442(4) 0.0349(4) 0.0296(4) 0.0011(3) -0.0038(3) 0.0029(3)
N3 0.043(3) 0.033(3) 0.031(3) 0.001(3) 0.000(2) 0.003(3)
N4 0.039(3) 0.024(3) 0.034(3) 0.001(2) -0.003(2) -0.001(2)
C7 0.030(3) 0.026(4) 0.037(4) 0.003(3) 0.012(3) 0.002(3)
C8 0.040(4) 0.027(4) 0.050(5) 0.002(3) 0.003(3) 0.001(3)
C9 0.046(4) 0.026(4) 0.046(4) -0.010(3) -0.001(3) -0.009(3)
C10 0.047(4) 0.034(4) 0.027(4) -0.001(3) -0.003(3) -0.001(3)
C11 0.039(4) 0.026(4) 0.029(4) 0.000(3) 0.000(3) 0.000(3)
C12 0.030(3) 0.024(3) 0.028(3) -0.003(3) 0.010(3) 0.000(3)

loop_
_atom_type_symbol
_atom_type_description
_atom_type_scat_dispersion_real
_atom_type_scat_dispersion_imag
_atom_type_scat_source
C C 0.0033 0.0016 'International Tables Vol C Tables 4.2.6.8 and 6.1.1.4'
H H 0.0000 0.0000 'International Tables Vol C Tables 4.2.6.8 and 6.1.1.4'
Br Br -0.2901 2.4595 'International Tables Vol C Tables 4.2.6.8 and 6.1.1.4'
N N 0.0061 0.0033 'International Tables Vol C Tables 4.2.6.8 and 6.1.1.4'
Se Se -0.0929 2.2259 'International Tables Vol C Tables 4.2.6.8 and 6.1.1.4'

loop_
_geom_angle_atom_site_label_1
_geom_angle_atom_site_label_2
_geom_angle_atom_site_label_3
_geom_angle
_geom_angle_site_symmetry_1
_geom_angle_site_symmetry_3
N1 Se1 N2 94.0(2) . .
C1 N1 Se1 106.9(4) . .
C6 N2 Se1 106.6(4) . .
N1 C1 C2 125.6(6) . .
N1 C1 C6 115.9(5) . .
C2 C1 C6 118.4(6) . .
C1 C2 Br1 119.5(5) . .
C3 C2 Br1 119.9(5) . .
C3 C2 C1 120.5(6) . .
C2 C3 H3 119.5 . .
C2 C3 C4 121.0(6) . .
C4 C3 H3 119.5 . .
C3 C4 H4 119.7 . .
C5 C4 C3 120.7(6) . .
C5 C4 H4 119.7 . .
C4 C5 Br2 121.3(5) . .
C4 C5 C6 120.0(6) . .
C6 C5 Br2 118.6(5) . .
N2 C6 C1 116.6(5) . .
N2 C6 C5 124.2(6) . .
C5 C6 C1 119.2(6) . .
N3 Se2 N4 94.4(2) . .
C7 N3 Se2 107.2(4) . .
C12 N4 Se2 106.0(4) . .
N3 C7 C8 126.3(6) . .
N3 C7 C12 115.7(6) . .
C8 C7 C12 118.0(6) . .
C7 C8 Br3 118.1(5) . .
C9 C8 Br3 120.8(5) . .
C9 C8 C7 121.1(6) . .
C8 C9 H9 119.5 . .
C8 C9 C10 120.9(6) . .
C10 C9 H9 119.5 . .
C9 C10 H10 119.3 . .
C11 C10 C9 121.4(6) . .
C11 C10 H10 119.3 . .
C10 C11 Br4 121.9(5) . .
C10 C11 C12 119.4(6) . .
C12 C11 Br4 118.7(4) . .
N4 C12 C7 116.7(5) . .
N4 C12 C11 124.1(5) . .
C11 C12 C7 119.2(5) . .

loop_
_geom_bond_atom_site_label_1
_geom_bond_atom_site_label_2
_geom_bond_distance
_geom_bond_site_symmetry_2
Br1 C2 1.882(6) .
Br2 C5 1.873(6) .
Se1 N1 1.784(5) .
Se1 N2 1.797(5) .
N1 C1 1.324(7) .
N2 C6 1.313(7) .
C1 C2 1.428(8) .
C1 C6 1.452(8) .
C2 C3 1.351(9) .
C3 H3 0.9300 .
C3 C4 1.434(9) .
C4 H4 0.9300 .
C4 C5 1.364(9) .
C5 C6 1.422(8) .
Br3 C8 1.882(7) .
Br4 C11 1.874(6) .
Se2 N3 1.790(5) .
Se2 N4 1.798(5) .
N3 C7 1.323(7) .
N4 C12 1.333(7) .
C7 C8 1.422(9) .
C7 C12 1.461(8) .
C8 C9 1.338(9) .
C9 H9 0.9300 .
C9 C10 1.433(9) .
C10 H10 0.9300 .
C10 C11 1.353(8) .
C11 C12 1.430(8) .
